data_1563040
loop_
_publ_author_name
'Yang, Jie'
'Shen, Lei'
'Yang, Gao-Wen'
'Li, Qiao-Yun'
'Shen, Wei'
'Jin, Jian-Ning'
'Zhao, Jing-Jing'
'Dai, Jian'

_publ_section_title
;
 A set of new transition metal-based coordination complexes dependent upon
 Hpztza ligand (Hpztza=2-(5-(pyrazin-2-yl)-2H-tetrazol-2-yl) acetic acid)
;
_journal_name_full 'Journal of Solid State Chemistry'
_journal_page_first 124
_journal_page_last 133
_journal_paper_doi 10.1016/j.jssc.2011.11.017
_journal_volume 186
_journal_year 2012
_chemical_formula_moiety 'C14 H14 Co N12 O6, 6(H2 O) '
_chemical_formula_sum 'C14 H26 Co N12 O12'
_chemical_formula_weight 613.40
_space_group_IT_number 15
_space_group_name_Hall '-C 2yc'
_space_group_name_H-M_alt 'C 1 2/c 1'
_symmetry_cell_setting monoclinic
_symmetry_space_group_name_Hall '-C 2yc'
_symmetry_space_group_name_H-M 'C 1 2/c 1'
_atom_sites_solution_hydrogens geom
_atom_sites_solution_primary direct
_atom_sites_solution_secondary difmap
_audit_creation_method SHELXL-97
_cell_angle_alpha 90.00
_cell_angle_beta 109.98(3)
_cell_angle_gamma 90.00
_cell_formula_units_Z 4
_cell_length_a 10.507(2)
_cell_length_b 18.953(7)
_cell_length_c 13.699(3)
_cell_measurement_temperature 291(2)
_cell_volume 2563.8(13)
_computing_molecular_graphics 'SHELXL-97 (Sheldrick, 1997)'
_computing_publication_material 'SHELXL-97 (Sheldrick, 1997)'
_computing_structure_refinement 'SHELXL-97 (Sheldrick, 1997)'
_computing_structure_solution 'SHELXS-97 (Sheldrick, 1990)'
_diffrn_ambient_temperature 291(2)
_diffrn_measured_fraction_theta_full 0.982
_diffrn_measured_fraction_theta_max 0.982
_diffrn_measurement_device_type 'Rigaku mercury'
_diffrn_measurement_method \w
_diffrn_radiation_monochromator graphite
_diffrn_radiation_source 'fine-focus sealed tube'
_diffrn_radiation_type MoK\a
_diffrn_radiation_wavelength 0.71073
_diffrn_reflns_av_R_equivalents 0.1519
_diffrn_reflns_av_sigmaI/netI 0.0959
_diffrn_reflns_limit_h_max 11
_diffrn_reflns_limit_h_min -11
_diffrn_reflns_limit_k_max 20
_diffrn_reflns_limit_k_min -20
_diffrn_reflns_limit_l_max 15
_diffrn_reflns_limit_l_min -15
_diffrn_reflns_number 8389
_diffrn_reflns_theta_full 23.25
_diffrn_reflns_theta_max 23.25
_diffrn_reflns_theta_min 3.16
_diffrn_standards_decay_% 0
_diffrn_standards_interval_count 0
_diffrn_standards_interval_time 0
_diffrn_standards_number 0
_exptl_absorpt_coefficient_mu 0.751
_exptl_absorpt_correction_T_max 0.8957
_exptl_absorpt_correction_T_min 0.8643
_exptl_absorpt_correction_type multi-scan
_exptl_crystal_density_diffrn 1.589
_exptl_crystal_density_method 'not measured'
_exptl_crystal_F_000 1268
_exptl_crystal_size_max 0.20
_exptl_crystal_size_mid 0.20
_exptl_crystal_size_min 0.15
_refine_diff_density_max 0.612
_refine_diff_density_min -0.574
_refine_diff_density_rms 0.113
_refine_ls_extinction_method none
_refine_ls_goodness_of_fit_ref 1.065
_refine_ls_hydrogen_treatment constr
_refine_ls_matrix_type full
_refine_ls_number_parameters 166
_refine_ls_number_reflns 1807
_refine_ls_number_restraints 0
_refine_ls_restrained_S_all 1.065
_refine_ls_R_factor_all 0.1120
_refine_ls_R_factor_gt 0.0851
_refine_ls_shift/su_max 0.004
_refine_ls_shift/su_mean 0.001
_refine_ls_structure_factor_coef Fsqd
_refine_ls_weighting_details 'calc w=1/[\s^2^(Fo^2^)+(0.1210P)^2^+2.1104P] where P=(Fo^2^+2Fc^2^)/3'
_refine_ls_weighting_scheme calc
_refine_ls_wR_factor_gt 0.2028
_refine_ls_wR_factor_ref 0.2216
_reflns_number_gt 1388
_reflns_number_total 1807
_reflns_threshold_expression >2sigma(I)
_cod_data_source_file JSSC-2012-186-124.CIF
_cod_data_source_block t4
_cod_original_cell_volume 2563.8(12)
_cod_original_sg_symbol_H-M 'C 2/c'
_cod_database_code 1563040

loop_
_symmetry_equiv_pos_as_xyz
'x, y, z'
'-x, y, -z+1/2'
'x+1/2, y+1/2, z'
'-x+1/2, y+1/2, -z+1/2'
'-x, -y, -z'
'x, -y, z-1/2'
'-x+1/2, -y+1/2, -z'
'x+1/2, -y+1/2, z-1/2'

loop_
_atom_site_label
_atom_site_type_symbol
_atom_site_fract_x
_atom_site_fract_y
_atom_site_fract_z
_atom_site_U_iso_or_equiv
_atom_site_adp_type
_atom_site_occupancy
_atom_site_symmetry_multiplicity
_atom_site_calc_flag
_atom_site_refinement_flags
_atom_site_disorder_assembly
_atom_site_disorder_group
N5 N -1.0673(5) -0.4087(3) 1.0677(4) 0.0433(14) Uani 1 1 d . . .
C4 C -1.0794(6) -0.2849(3) 1.0858(5) 0.0378(15) Uani 1 1 d . . .
C6 C -1.1408(7) -0.4139(3) 1.1327(5) 0.0458(17) Uani 1 1 d . . .
H6 H -1.1637 -0.4581 1.1511 0.055 Uiso 1 1 calc R . .
N6 N -1.1510(5) -0.2893(3) 1.1497(4) 0.0477(15) Uani 1 1 d . . .
C7 C -1.1813(7) -0.3534(4) 1.1713(5) 0.0479(19) Uani 1 1 d . . .
H7 H -1.2324 -0.3585 1.2145 0.057 Uiso 1 1 calc R . .
C5 C -1.0359(6) -0.3437(3) 1.0471(5) 0.0407(16) Uani 1 1 d . . .
H5 H -0.9830 -0.3378 1.0054 0.049 Uiso 1 1 calc R . .
N2 N -0.9767(5) -0.1300(3) 0.9914(4) 0.0432(14) Uani 1 1 d . . .
N1 N -0.9755(5) -0.2008(3) 0.9955(4) 0.0457(15) Uani 1 1 d . . .
C3 C -1.0458(6) -0.2123(3) 1.0580(5) 0.0414(16) Uani 1 1 d . . .
N4 N -1.0900(6) -0.1526(3) 1.0889(5) 0.0580(17) Uani 1 1 d . . .
O1 O -0.7081(5) -0.1063(4) 1.0796(5) 0.083(2) Uani 1 1 d . . .
N3 N -1.0436(6) -0.1010(3) 1.0457(5) 0.0525(16) Uani 1 1 d . . .
C2 C -0.9090(6) -0.0893(4) 0.9346(6) 0.0534(19) Uani 1 1 d . . .
H2A H -0.9524 -0.0436 0.9180 0.064 Uiso 1 1 calc R . .
H2B H -0.9193 -0.1132 0.8697 0.064 Uiso 1 1 calc R . .
C1 C -0.7589(7) -0.0786(4) 0.9942(6) 0.0495(18) Uani 1 1 d . . .
O2 O -0.6991(3) -0.03898(14) 0.9460(2) 0.0455(12) Uani 1 1 d . . .
O3 O -0.4582(3) -0.05402(14) 1.1440(2) 0.0463(12) Uani 1 1 d R . .
H3A H -0.4296 -0.0159 1.1783 0.069 Uiso 1 1 d R . .
H3B H -0.3980 -0.0853 1.1689 0.069 Uiso 1 1 d R . .
O5 O -0.2548(3) -0.14521(14) 1.2250(2) 0.0787(18) Uani 1 1 d R . .
H5A H -0.2042 -0.1601 1.2839 0.118 Uiso 1 1 d R . .
H5B H -0.2508 -0.1756 1.1798 0.118 Uiso 1 1 d R . .
Co1 Co -0.5000 0.0000 1.0000 0.0368(5) Uani 1 2 d S . .
O4 O -0.8629 -0.0014 0.7426 0.092(2) Uani 1 1 d R . .
H4A H -0.7945 -0.0254 0.7783 0.138 Uiso 1 1 d R . .
H4B H -0.8339 0.0355 0.7219 0.138 Uiso 1 1 d R . .
O6 O -0.8534 -0.2405 0.8069 0.175(5) Uani 1 1 d R . .
H6A H -0.9032 -0.2762 0.7828 0.262 Uiso 1 1 d R . .
H6B H -0.8852 -0.2061 0.7661 0.262 Uiso 1 1 d R . .

loop_
_atom_site_aniso_label
_atom_site_aniso_U_11
_atom_site_aniso_U_22
_atom_site_aniso_U_33
_atom_site_aniso_U_23
_atom_site_aniso_U_13
_atom_site_aniso_U_12
N5 0.037(3) 0.040(3) 0.053(3) 0.003(3) 0.015(3) 0.001(2)
C4 0.031(3) 0.035(4) 0.044(4) -0.007(3) 0.008(3) -0.009(3)
C6 0.044(4) 0.034(4) 0.060(5) 0.001(3) 0.018(4) -0.009(3)
N6 0.039(3) 0.052(4) 0.058(4) -0.004(3) 0.025(3) -0.007(3)
C7 0.049(4) 0.055(5) 0.049(4) 0.000(4) 0.027(4) -0.006(3)
C5 0.032(4) 0.047(4) 0.044(4) 0.000(3) 0.014(3) -0.005(3)
N2 0.029(3) 0.040(3) 0.058(4) -0.001(3) 0.011(3) -0.003(2)
N1 0.033(3) 0.042(3) 0.061(4) -0.002(3) 0.015(3) -0.004(2)
C3 0.028(4) 0.041(4) 0.050(4) 0.000(3) 0.007(3) 0.001(3)
N4 0.035(3) 0.052(4) 0.090(5) -0.015(4) 0.025(3) -0.005(3)
O1 0.044(3) 0.123(5) 0.069(4) 0.041(4) 0.002(3) -0.028(3)
N3 0.044(4) 0.039(3) 0.081(5) -0.005(3) 0.030(3) -0.003(3)
C2 0.027(4) 0.052(4) 0.075(5) 0.013(4) 0.010(4) -0.005(3)
C1 0.031(4) 0.058(4) 0.053(5) 0.001(4) 0.006(4) -0.004(3)
O2 0.029(2) 0.053(3) 0.054(3) 0.009(2) 0.013(2) -0.005(2)
O3 0.047(3) 0.041(3) 0.051(3) 0.007(2) 0.017(2) 0.002(2)
O5 0.078(4) 0.086(5) 0.071(4) 0.001(3) 0.025(3) 0.033(3)
Co1 0.0302(7) 0.0369(8) 0.0445(8) 0.0029(6) 0.0142(6) -0.0022(5)
O4 0.070(4) 0.106(5) 0.078(4) 0.014(3) -0.003(3) -0.012(3)
O6 0.305(14) 0.092(6) 0.201(10) -0.014(6) 0.182(10) -0.030(7)

loop_
_atom_type_symbol
_atom_type_description
_atom_type_scat_dispersion_real
_atom_type_scat_dispersion_imag
_atom_type_scat_source
C C 0.0033 0.0016 'International Tables Vol C Tables 4.2.6.8 and 6.1.1.4'
H H 0.0000 0.0000 'International Tables Vol C Tables 4.2.6.8 and 6.1.1.4'
Co Co 0.3494 0.9721 'International Tables Vol C Tables 4.2.6.8 and 6.1.1.4'
N N 0.0061 0.0033 'International Tables Vol C Tables 4.2.6.8 and 6.1.1.4'
O O 0.0106 0.0060 'International Tables Vol C Tables 4.2.6.8 and 6.1.1.4'

loop_
_geom_angle_atom_site_label_1
_geom_angle_atom_site_label_2
_geom_angle_atom_site_label_3
_geom_angle
_geom_angle_site_symmetry_1
_geom_angle_site_symmetry_3
C5 N5 C6 116.2(5) . .
C5 N5 Co1 120.1(4) . 3_445
C6 N5 Co1 123.7(4) . 3_445
N6 C4 C5 122.4(6) . .
N6 C4 C3 117.2(6) . .
C5 C4 C3 120.4(6) . .
N5 C6 C7 120.2(6) . .
N5 C6 H6 119.9 . .
C7 C6 H6 119.9 . .
C7 N6 C4 116.0(6) . .
N6 C7 C6 123.2(6) . .
N6 C7 H7 118.4 . .
C6 C7 H7 118.4 . .
N5 C5 C4 121.9(6) . .
N5 C5 H5 119.0 . .
C4 C5 H5 119.0 . .
N3 N2 N1 113.3(5) . .
N3 N2 C2 122.9(6) . .
N1 N2 C2 123.8(6) . .
C3 N1 N2 101.0(5) . .
N1 C3 N4 113.2(6) . .
N1 C3 C4 123.0(6) . .
N4 C3 C4 123.7(6) . .
N3 N4 C3 105.2(5) . .
N2 N3 N4 107.3(5) . .
N2 C2 C1 113.2(6) . .
N2 C2 H2A 108.9 . .
C1 C2 H2A 108.9 . .
N2 C2 H2B 108.9 . .
C1 C2 H2B 108.9 . .
H2A C2 H2B 107.8 . .
O1 C1 O2 127.3(6) . .
O1 C1 C2 119.2(6) . .
O2 C1 C2 113.5(6) . .
C1 O2 Co1 128.5(4) . .
Co1 O3 H3A 91.4 . .
Co1 O3 H3B 126.7 . .
H3A O3 H3B 107.0 . .
H5A O5 H5B 107.1 . .
O2 Co1 O2 180.00(15) 5_457 .
O2 Co1 O3 91.27(11) 5_457 5_457
O2 Co1 O3 88.73(11) . 5_457
O2 Co1 O3 88.73(11) 5_457 .
O2 Co1 O3 91.27(11) . .
O3 Co1 O3 180.0 5_457 .
O2 Co1 N5 90.00(16) 5_457 3
O2 Co1 N5 90.00(15) . 3
O3 Co1 N5 91.05(16) 5_457 3
O3 Co1 N5 88.95(16) . 3
O2 Co1 N5 90.00(15) 5_457 7_347
O2 Co1 N5 90.00(16) . 7_347
O3 Co1 N5 88.95(16) 5_457 7_347
O3 Co1 N5 91.05(16) . 7_347
N5 Co1 N5 180.000(1) 3 7_347
H4A O4 H4B 107.7 . .
H6A O6 H6B 107.7 . .

loop_
_geom_bond_atom_site_label_1
_geom_bond_atom_site_label_2
_geom_bond_distance
_geom_bond_site_symmetry_2
N5 C5 1.330(8) .
N5 C6 1.366(8) .
N5 Co1 2.192(5) 3_445
C4 N6 1.338(8) .
C4 C5 1.377(9) .
C4 C3 1.502(9) .
C6 C7 1.389(9) .
C6 H6 0.9300 .
N6 C7 1.315(8) .
C7 H7 0.9300 .
C5 H5 0.9300 .
N2 N3 1.306(7) .
N2 N1 1.344(7) .
N2 C2 1.444(9) .
N1 C3 1.326(8) .
C3 N4 1.345(8) .
N4 N3 1.320(8) .
O1 C1 1.226(8) .
C2 C1 1.521(9) .
C2 H2A 0.9700 .
C2 H2B 0.9700 .
C1 O2 1.295(8) .
O2 Co1 2.100(3) .
O3 Co1 2.131(3) .
O3 H3A 0.8582 .
O3 H3B 0.8492 .
O5 H5A 0.8486 .
O5 H5B 0.8583 .
Co1 O2 2.100(3) 5_457
Co1 O3 2.131(3) 5_457
Co1 N5 2.192(5) 3
Co1 N5 2.192(5) 7_347
O4 H4A 0.8499 .
O4 H4B 0.8500 .
O6 H6A 0.8500 .
O6 H6B 0.8499 .
